data_7158436
loop_
_publ_author_name
'Goud, S. Banuprakash'
'Guin, Soumitra'
'Prakash, Meher'
'Samanta, Sampak'

_publ_section_title
;
 Cu(OAc)<sub>2</sub>/DABCO-mediated domino reaction of vinyl
 malononitriles with cyclic sulfamidate imines: access to
 6-hydroxyaryl-2-aminonicotinonitriles.
;
_journal_issue 2
_journal_name_full 'Organic &amp; biomolecular chemistry'
_journal_page_first 352
_journal_page_last 357
_journal_paper_doi 10.1039/d1ob02095a
_journal_volume 20
_journal_year 2022
_chemical_absolute_configuration unk
_chemical_formula_moiety '2(C15 H15 N3 O)'
_chemical_formula_sum 'C30 H30 N6 O2'
_chemical_formula_weight 506.60
_space_group_crystal_system orthorhombic
_space_group_IT_number 19
_space_group_name_Hall 'P 2ac 2ab'
_space_group_name_H-M_alt 'P 21 21 21'
_atom_sites_solution_hydrogens mixed
_atom_sites_solution_primary dual
_audit_creation_date 2021-11-15
_audit_creation_method
;
Olex2 1.3
(compiled 2020.11.12 svn.r5f609507 for OlexSys, GUI svn.r6257)
;
_audit_update_record
;
2021-11-15 deposited with the CCDC.	2021-12-10 downloaded from the CCDC.
;
_cell_angle_alpha 90
_cell_angle_beta 90
_cell_angle_gamma 90
_cell_formula_units_Z 2
_cell_length_a 7.2949(2)
_cell_length_b 11.9167(2)
_cell_length_c 14.4321(3)
_cell_measurement_reflns_used 9946
_cell_measurement_temperature 273.15
_cell_measurement_theta_max 28.28
_cell_measurement_theta_min 2.22
_cell_volume 1254.60(5)
_computing_cell_refinement 'SAINT V8.38A (Bruker, 2018)'
_computing_data_reduction 'SAINT V8.38A (Bruker, 2018)'
_computing_molecular_graphics 'Olex2 1.3 (Dolomanov et al., 2009)'
_computing_publication_material 'Olex2 1.3 (Dolomanov et al., 2009)'
_computing_structure_refinement 'SHELXL 2018/3 (Sheldrick, 2015)'
_computing_structure_solution 'SHELXT 2018/2 (Sheldrick, 2018)'
_diffrn_ambient_temperature 273.15
_diffrn_measured_fraction_theta_full 0.997
_diffrn_measured_fraction_theta_max 0.998
_diffrn_measurement_device_type 'Bruker APEX-II CCD'
_diffrn_measurement_method '\f and \w scans'
_diffrn_radiation_type MoK\a
_diffrn_radiation_wavelength 0.71073
_diffrn_reflns_av_R_equivalents 0.0380
_diffrn_reflns_av_unetI/netI 0.0254
_diffrn_reflns_Laue_measured_fraction_full 0.997
_diffrn_reflns_Laue_measured_fraction_max 0.998
_diffrn_reflns_limit_h_max 9
_diffrn_reflns_limit_h_min -9
_diffrn_reflns_limit_k_max 15
_diffrn_reflns_limit_k_min -15
_diffrn_reflns_limit_l_max 19
_diffrn_reflns_limit_l_min -19
_diffrn_reflns_number 20258
_diffrn_reflns_point_group_measured_fraction_full 0.998
_diffrn_reflns_point_group_measured_fraction_max 0.999
_diffrn_reflns_theta_full 25.242
_diffrn_reflns_theta_max 28.298
_diffrn_reflns_theta_min 3.129
_diffrn_source_current 1.0
_diffrn_source_power 0.05
_diffrn_source_voltage 50.0
_diffrn_standards_number 0
_exptl_absorpt_coefficient_mu 0.087
_exptl_absorpt_correction_T_max 0.7457
_exptl_absorpt_correction_T_min 0.6983
_exptl_absorpt_correction_type none
_exptl_absorpt_process_details
;
SADABS-2016/2 (Bruker,2016/2) was used for absorption correction.
wR2(int) was 0.1470 before and 0.0646 after correction.
The Ratio of minimum to maximum transmission is 0.9364.
The \l/2 correction factor is Not present.
;
_exptl_crystal_density_diffrn 1.341
_exptl_crystal_description Block
_exptl_crystal_F_000 536
_refine_diff_density_max 0.382
_refine_diff_density_min -0.246
_refine_diff_density_rms 0.045
_refine_ls_abs_structure_details
;
 Flack x determined using 1190 quotients [(I+)-(I-)]/[(I+)+(I-)]
 (Parsons, Flack and Wagner, Acta Cryst. B69 (2013) 249-259).
;
_refine_ls_abs_structure_Flack -0.2(5)
_refine_ls_extinction_method none
_refine_ls_goodness_of_fit_ref 0.998
_refine_ls_hydrogen_treatment mixed
_refine_ls_matrix_type full
_refine_ls_number_parameters 180
_refine_ls_number_reflns 3111
_refine_ls_number_restraints 0
_refine_ls_restrained_S_all 0.998
_refine_ls_R_factor_all 0.0393
_refine_ls_R_factor_gt 0.0367
_refine_ls_shift/su_max 0.001
_refine_ls_shift/su_mean 0.000
_refine_ls_structure_factor_coef Fsqd
_refine_ls_weighting_details 'w=1/[\s^2^(Fo^2^)+(0.1000P)^2^] where P=(Fo^2^+2Fc^2^)/3'
_refine_ls_weighting_scheme calc
_refine_ls_wR_factor_gt 0.1136
_refine_ls_wR_factor_ref 0.1183
_reflns_Friedel_coverage 0.732
_reflns_Friedel_fraction_full 1.000
_reflns_Friedel_fraction_max 1.000
_reflns_number_gt 2956
_reflns_number_total 3111
_reflns_threshold_expression 'I > 2\s(I)'
_cod_data_source_file d1ob02095a2.cif
_cod_data_source_block 13nova_0m
_cod_depositor_comments 'Adding full bibliography for 7158436.cif.'
_cod_database_code 7158436
_shelx_shelxl_version_number 2018/3
_shelx_space_group_comment
;
The symmetry employed for this shelxl refinement is uniquely defined
by the following loop, which should always be used as a source of
symmetry information in preference to the above space-group names.
They are only intended as comments.
;
_olex2_refinement_description
;
1. Fixed Uiso
 At 1.2 times of:
  All C(H) groups, All C(H,H) groups
 At 1.5 times of:
  All C(H,H,H) groups, All N(H) groups, All O(H) groups
2.a Secondary CH2 refined with riding coordinates:
 C00B(H00I,H00J)
2.b Aromatic/amide H refined with riding coordinates:
 C00C(H00K), C00D(H00L), C00G(H00M), C00H(H00N)
2.c Idealised Me refined as rotating group:
 C007(H00C,H00D,H00E), C009(H00F,H00G,H00H)
2.d Idealised tetrahedral OH refined as rotating group:
 O001(H001), N002(H00A)
;
_olex2_submission_special_instructions 'No special instructions were received'

loop_
_space_group_symop_operation_xyz
'x, y, z'
'-x+1/2, -y, z+1/2'
'-x, y+1/2, -z+1/2'
'x+1/2, -y+1/2, -z'

loop_
_atom_site_label
_atom_site_type_symbol
_atom_site_fract_x
_atom_site_fract_y
_atom_site_fract_z
_atom_site_U_iso_or_equiv
_atom_site_adp_type
_atom_site_occupancy
_atom_site_site_symmetry_order
_atom_site_calc_flag
_atom_site_refinement_flags_posn
_atom_site_refinement_flags_adp
_atom_site_refinement_flags_occupancy
_atom_site_disorder_assembly
_atom_site_disorder_group
O001 O 0.64279(19) 0.85412(10) 0.64473(8) 0.0167(3) Uani 1 1 d . . . . .
H001 H 0.605012 0.791141 0.657369 0.025 Uiso 1 1 calc R U . . .
N002 N 0.4596(2) 0.54297(12) 0.72979(10) 0.0184(3) Uani 1 1 d . . . . .
H00A H 0.465009 0.476527 0.744314 0.028 Uiso 1 1 calc R U . . .
N1 N 0.5067(2) 0.65860(12) 0.60524(10) 0.0139(3) Uani 1 1 d . . . . .
N2 N 0.5325(3) 0.26539(13) 0.65559(11) 0.0232(4) Uani 1 1 d . . . . .
C005 C 0.5004(2) 0.55422(14) 0.63897(11) 0.0136(3) Uani 1 1 d . . . . .
C006 C 0.5368(2) 0.35209(15) 0.62065(12) 0.0169(4) Uani 1 1 d . . . . .
C007 C 0.6571(3) 0.61210(15) 0.35475(12) 0.0170(4) Uani 1 1 d . . . . .
H00C H 0.741603 0.554831 0.335685 0.025 Uiso 1 1 calc R U . . .
H00D H 0.716093 0.684007 0.351694 0.025 Uiso 1 1 calc R U . . .
H00E H 0.552431 0.611684 0.314417 0.025 Uiso 1 1 calc R U . . .
C008 C 0.5415(2) 0.46175(14) 0.58090(12) 0.0140(3) Uani 1 1 d . . . . .
C009 C 0.4919(3) 0.33883(15) 0.36811(13) 0.0222(4) Uani 1 1 d . . . . .
H00F H 0.536834 0.281554 0.327214 0.033 Uiso 1 1 calc R U . . .
H00G H 0.445979 0.400612 0.332298 0.033 Uiso 1 1 calc R U . . .
H00H H 0.395065 0.308777 0.405693 0.033 Uiso 1 1 calc R U . . .
C00A C 0.5941(2) 0.47962(14) 0.48860(12) 0.0142(3) Uani 1 1 d . . . . .
C00B C 0.6481(3) 0.37959(14) 0.43057(13) 0.0178(4) Uani 1 1 d . . . . .
H00I H 0.685358 0.318856 0.471175 0.021 Uiso 1 1 calc R U . . .
H00J H 0.752550 0.399517 0.392351 0.021 Uiso 1 1 calc R U . . .
C00C C 0.4874(3) 0.94786(15) 0.37903(12) 0.0198(4) Uani 1 1 d . . . . .
H00K H 0.446894 0.970589 0.320889 0.024 Uiso 1 1 calc R U . . .
C00D C 0.4866(2) 0.83484(15) 0.40279(12) 0.0163(4) Uani 1 1 d . . . . .
H00L H 0.445670 0.782424 0.359770 0.020 Uiso 1 1 calc R U . . .
C00E C 0.5971(2) 0.87985(14) 0.55538(12) 0.0145(3) Uani 1 1 d . . . . .
C00F C 0.5955(2) 0.58958(14) 0.45359(11) 0.0135(3) Uani 1 1 d . . . . .
C00G C 0.5491(3) 1.02643(15) 0.44254(13) 0.0208(4) Uani 1 1 d . . . . .
H00M H 0.554248 1.101824 0.426114 0.025 Uiso 1 1 calc R U . . .
C00H C 0.6031(3) 0.99327(14) 0.53040(13) 0.0176(4) Uani 1 1 d . . . . .
H00N H 0.643350 1.046504 0.572884 0.021 Uiso 1 1 calc R U . . .
C00I C 0.5485(2) 0.67663(14) 0.51517(11) 0.0125(3) Uani 1 1 d . . . . .
C00J C 0.5460(2) 0.79792(14) 0.48991(11) 0.0128(3) Uani 1 1 d . . . . .
H00B H 0.440(3) 0.6029(19) 0.7629(16) 0.018(5) Uiso 1 1 d . . . . .

loop_
_atom_site_aniso_label
_atom_site_aniso_U_11
_atom_site_aniso_U_22
_atom_site_aniso_U_33
_atom_site_aniso_U_23
_atom_site_aniso_U_13
_atom_site_aniso_U_12
O001 0.0232(6) 0.0137(6) 0.0132(6) -0.0008(5) -0.0013(5) 0.0000(5)
N002 0.0318(8) 0.0099(6) 0.0133(6) 0.0005(5) 0.0017(6) 0.0014(6)
N1 0.0170(7) 0.0117(7) 0.0130(6) 0.0012(5) 0.0007(5) 0.0000(5)
N2 0.0353(9) 0.0128(7) 0.0216(7) 0.0005(6) -0.0011(7) 0.0004(7)
C005 0.0151(8) 0.0118(7) 0.0139(7) 0.0004(6) 0.0006(6) -0.0002(6)
C006 0.0200(8) 0.0151(8) 0.0157(7) -0.0033(6) -0.0015(7) 0.0001(7)
C007 0.0214(8) 0.0166(8) 0.0129(7) -0.0010(6) 0.0023(7) 0.0000(7)
C008 0.0162(7) 0.0101(7) 0.0158(7) -0.0016(6) -0.0019(6) 0.0003(6)
C009 0.0323(10) 0.0162(8) 0.0180(8) -0.0034(6) -0.0012(8) -0.0027(8)
C00A 0.0139(7) 0.0134(7) 0.0151(8) -0.0031(6) -0.0014(6) -0.0010(6)
C00B 0.0249(8) 0.0119(7) 0.0166(7) -0.0033(6) 0.0018(7) 0.0018(7)
C00C 0.0241(9) 0.0188(8) 0.0165(7) 0.0059(7) 0.0041(7) 0.0039(7)
C00D 0.0185(8) 0.0163(8) 0.0143(7) -0.0001(6) 0.0011(6) 0.0012(7)
C00E 0.0159(8) 0.0131(8) 0.0145(8) 0.0005(6) 0.0021(6) 0.0002(6)
C00F 0.0141(8) 0.0133(8) 0.0132(8) -0.0022(6) -0.0005(6) -0.0008(6)
C00G 0.0257(9) 0.0131(8) 0.0236(9) 0.0039(7) 0.0074(8) 0.0000(7)
C00H 0.0207(8) 0.0118(8) 0.0203(8) 0.0001(7) 0.0046(7) -0.0010(6)
C00I 0.0126(7) 0.0120(7) 0.0127(7) -0.0008(6) -0.0002(6) -0.0004(6)
C00J 0.0132(7) 0.0127(7) 0.0125(7) -0.0003(6) 0.0027(6) -0.0003(6)

loop_
_atom_type_symbol
_atom_type_description
_atom_type_scat_dispersion_real
_atom_type_scat_dispersion_imag
_atom_type_scat_source
C C 0.0033 0.0016 'International Tables Vol C Tables 4.2.6.8 and 6.1.1.4'
H H 0.0000 0.0000 'International Tables Vol C Tables 4.2.6.8 and 6.1.1.4'
N N 0.0061 0.0033 'International Tables Vol C Tables 4.2.6.8 and 6.1.1.4'
O O 0.0106 0.0060 'International Tables Vol C Tables 4.2.6.8 and 6.1.1.4'

loop_
_geom_angle_atom_site_label_1
_geom_angle_atom_site_label_2
_geom_angle_atom_site_label_3
_geom_angle
_geom_angle_site_symmetry_1
_geom_angle_site_symmetry_3
_geom_angle_publ_flag
C00E O001 H001 109.5 . . ?
H00A N002 H00B 131.3 . . ?
C005 N002 H00A 109.5 . . ?
C005 N002 H00B 119.1(15) . . ?
C005 N1 C00I 120.38(14) . . ?
N002 C005 C008 122.92(15) . . ?
N1 C005 N002 116.96(14) . . ?
N1 C005 C008 120.08(15) . . ?
N2 C006 C008 177.68(18) . . ?
H00C C007 H00D 109.5 . . ?
H00C C007 H00E 109.5 . . ?
H00D C007 H00E 109.5 . . ?
C00F C007 H00C 109.5 . . ?
C00F C007 H00D 109.5 . . ?
C00F C007 H00E 109.5 . . ?
C005 C008 C006 117.98(15) . . ?
C00A C008 C005 120.12(15) . . ?
C00A C008 C006 121.82(15) . . ?
H00F C009 H00G 109.5 . . ?
H00F C009 H00H 109.5 . . ?
H00G C009 H00H 109.5 . . ?
C00B C009 H00F 109.5 . . ?
C00B C009 H00G 109.5 . . ?
C00B C009 H00H 109.5 . . ?
C008 C00A C00B 118.59(15) . . ?
C008 C00A C00F 119.04(15) . . ?
C00F C00A C00B 122.37(15) . . ?
C009 C00B H00I 109.1 . . ?
C009 C00B H00J 109.1 . . ?
C00A C00B C009 112.51(15) . . ?
C00A C00B H00I 109.1 . . ?
C00A C00B H00J 109.1 . . ?
H00I C00B H00J 107.8 . . ?
C00D C00C H00K 120.2 . . ?
C00G C00C H00K 120.2 . . ?
C00G C00C C00D 119.54(17) . . ?
C00C C00D H00L 119.2 . . ?
C00C C00D C00J 121.64(17) . . ?
C00J C00D H00L 119.2 . . ?
O001 C00E C00H 116.88(15) . . ?
O001 C00E C00J 122.80(15) . . ?
C00H C00E C00J 120.31(16) . . ?
C00A C00F C007 120.32(15) . . ?
C00A C00F C00I 117.28(15) . . ?
C00I C00F C007 122.30(15) . . ?
C00C C00G H00M 119.8 . . ?
C00C C00G C00H 120.34(17) . . ?
C00H C00G H00M 119.8 . . ?
C00E C00H H00N 119.9 . . ?
C00G C00H C00E 120.16(17) . . ?
C00G C00H H00N 119.9 . . ?
N1 C00I C00F 122.99(15) . . ?
N1 C00I C00J 112.71(14) . . ?
C00F C00I C00J 124.26(15) . . ?
C00D C00J C00E 117.78(15) . . ?
C00D C00J C00I 121.86(15) . . ?
C00E C00J C00I 120.31(15) . . ?

loop_
_geom_bond_atom_site_label_1
_geom_bond_atom_site_label_2
_geom_bond_distance
_geom_bond_site_symmetry_2
_geom_bond_publ_flag
O001 H001 0.8200 . ?
O001 C00E 1.367(2) . ?
N002 H00A 0.8200 . ?
N002 C005 1.351(2) . ?
N002 H00B 0.87(2) . ?
N1 C005 1.336(2) . ?
N1 C00I 1.353(2) . ?
N2 C006 1.150(2) . ?
C005 C008 1.417(2) . ?
C006 C008 1.428(2) . ?
C007 H00C 0.9600 . ?
C007 H00D 0.9600 . ?
C007 H00E 0.9600 . ?
C007 C00F 1.519(2) . ?
C008 C00A 1.403(2) . ?
C009 H00F 0.9600 . ?
C009 H00G 0.9600 . ?
C009 H00H 0.9600 . ?
C009 C00B 1.532(3) . ?
C00A C00B 1.509(2) . ?
C00A C00F 1.404(2) . ?
C00B H00I 0.9700 . ?
C00B H00J 0.9700 . ?
C00C H00K 0.9300 . ?
C00C C00D 1.390(2) . ?
C00C C00G 1.385(3) . ?
C00D H00L 0.9300 . ?
C00D C00J 1.401(2) . ?
C00E C00H 1.399(2) . ?
C00E C00J 1.409(2) . ?
C00F C00I 1.408(2) . ?
C00G H00M 0.9300 . ?
C00G C00H 1.385(3) . ?
C00H H00N 0.9300 . ?
C00I C00J 1.491(2) . ?

loop_
_geom_torsion_atom_site_label_1
_geom_torsion_atom_site_label_2
_geom_torsion_atom_site_label_3
_geom_torsion_atom_site_label_4
_geom_torsion
_geom_torsion_site_symmetry_1
_geom_torsion_site_symmetry_2
_geom_torsion_site_symmetry_3
_geom_torsion_site_symmetry_4
_geom_torsion_publ_flag
O001 C00E C00H C00G -176.52(16) . . . . ?
O001 C00E C00J C00D 174.56(15) . . . . ?
O001 C00E C00J C00I -3.0(3) . . . . ?
N002 C005 C008 C006 0.8(3) . . . . ?
N002 C005 C008 C00A -175.93(17) . . . . ?
N1 C005 C008 C006 178.65(16) . . . . ?
N1 C005 C008 C00A 1.9(2) . . . . ?
N1 C00I C00J C00D -144.66(18) . . . . ?
N1 C00I C00J C00E 32.8(2) . . . . ?
C005 N1 C00I C00F -3.0(3) . . . . ?
C005 N1 C00I C00J 179.08(15) . . . . ?
C005 C008 C00A C00B 176.27(15) . . . . ?
C005 C008 C00A C00F -3.5(2) . . . . ?
C006 C008 C00A C00B -0.4(2) . . . . ?
C006 C008 C00A C00F 179.88(16) . . . . ?
C007 C00F C00I N1 -174.94(16) . . . . ?
C007 C00F C00I C00J 2.7(3) . . . . ?
C008 C00A C00B C009 98.77(19) . . . . ?
C008 C00A C00F C007 178.25(15) . . . . ?
C008 C00A C00F C00I 1.9(2) . . . . ?
C00A C00F C00I N1 1.3(3) . . . . ?
C00A C00F C00I C00J 178.99(15) . . . . ?
C00B C00A C00F C007 -1.5(3) . . . . ?
C00B C00A C00F C00I -177.84(15) . . . . ?
C00C C00D C00J C00E 3.6(3) . . . . ?
C00C C00D C00J C00I -178.88(16) . . . . ?
C00C C00G C00H C00E 0.5(3) . . . . ?
C00D C00C C00G C00H -2.4(3) . . . . ?
C00F C00A C00B C009 -81.5(2) . . . . ?
C00F C00I C00J C00D 37.5(2) . . . . ?
C00F C00I C00J C00E -145.08(18) . . . . ?
C00G C00C C00D C00J 0.3(3) . . . . ?
C00H C00E C00J C00D -5.5(3) . . . . ?
C00H C00E C00J C00I 176.96(15) . . . . ?
C00I N1 C005 N002 179.30(16) . . . . ?
C00I N1 C005 C008 1.3(2) . . . . ?
C00J C00E C00H C00G 3.5(3) . . . . ?
